data_2224971
loop_
_publ_author_name
'Danish, Muhammad'
'Saleem, Iram'
'Ahmad, Nazir'
'Raza, Abdul Rauf'
'Starosta, Wojciech'
'Leciejewicz, Janusz'

_publ_section_title
;
 Poly[(\m~5~-2-methyl-3,5-dinitrobenzoato)sodium]
;
_journal_coeditor_code HB5280
_journal_issue 2
_journal_name_full 'Acta Crystallographica Section E'
_journal_page_first m137
_journal_paper_doi 10.1107/S1600536810000498
_journal_volume 66
_journal_year 2010
_chemical_formula_iupac '[Na (C8 H5 N2 O6)]'
_chemical_formula_moiety 'C8 H5 N2 Na O6'
_chemical_formula_sum 'C8 H5 N2 Na O6'
_chemical_formula_weight 248.13
_chemical_name_systematic
;
Poly[(\m~5~-2-methyl-3,5-dinitrobenzoato)sodium]
;
_space_group_IT_number 60
_symmetry_cell_setting orthorhombic
_symmetry_space_group_name_Hall '-P 2n 2ab'
_symmetry_space_group_name_H-M 'P b c n'
_atom_sites_solution_hydrogens geom
_atom_sites_solution_primary direct
_atom_sites_solution_secondary difmap
_audit_creation_method SHELXL-97
_cell_angle_alpha 90.00
_cell_angle_beta 90.00
_cell_angle_gamma 90.00
_cell_formula_units_Z 8
_cell_length_a 27.8428(13)
_cell_length_b 10.452(2)
_cell_length_c 6.642(6)
_cell_measurement_reflns_used 25
_cell_measurement_temperature 293(2)
_cell_measurement_theta_max 15
_cell_measurement_theta_min 6
_cell_volume 1932.9(18)
_computing_cell_refinement 'KM-4 Software (Kuma, 1996)'
_computing_data_collection 'KM-4 Software (Kuma, 1996)'
_computing_data_reduction 'DATAPROC (Kuma, 2001)'
_computing_molecular_graphics 'SHELXTL (Sheldrick, 2008)'
_computing_publication_material 'SHELXL97 (Sheldrick, 2008)'
_computing_structure_refinement 'SHELXL97 (Sheldrick, 2008)'
_computing_structure_solution 'SHELXS97 (Sheldrick, 2008)'
_diffrn_ambient_temperature 293(2)
_diffrn_measured_fraction_theta_full 0.994
_diffrn_measured_fraction_theta_max 0.931
_diffrn_measurement_device_type 'Kuma KM-4 four-circle diffractometer'
_diffrn_measurement_method 'profile data from \w/2\q scans'
_diffrn_radiation_monochromator graphite
_diffrn_radiation_source 'fine-focus sealed tube'
_diffrn_radiation_type MoK\a
_diffrn_radiation_wavelength 0.71073
_diffrn_reflns_av_R_equivalents 0.0474
_diffrn_reflns_av_sigmaI/netI 0.0462
_diffrn_reflns_limit_h_max 36
_diffrn_reflns_limit_h_min 0
_diffrn_reflns_limit_k_max 1
_diffrn_reflns_limit_k_min -14
_diffrn_reflns_limit_l_max 9
_diffrn_reflns_limit_l_min 0
_diffrn_reflns_number 2659
_diffrn_reflns_theta_full 25.00
_diffrn_reflns_theta_max 29.05
_diffrn_reflns_theta_min 1.46
_diffrn_standards_decay_% 0.01
_diffrn_standards_interval_count 200
_diffrn_standards_number 3
_exptl_absorpt_coefficient_mu 0.184
_exptl_absorpt_correction_T_max 0.984
_exptl_absorpt_correction_T_min 0.975
_exptl_absorpt_correction_type analytical
_exptl_absorpt_process_details '(CrysAlis RED; Oxford Diffraction, 2008)'
_exptl_crystal_colour yellow
_exptl_crystal_density_diffrn 1.705
_exptl_crystal_density_method 'not measured'
_exptl_crystal_description needle
_exptl_crystal_F_000 1008
_exptl_crystal_size_max 0.42
_exptl_crystal_size_mid 0.14
_exptl_crystal_size_min 0.08
_refine_diff_density_max 0.326
_refine_diff_density_min -0.298
_refine_ls_extinction_method none
_refine_ls_goodness_of_fit_ref 1.003
_refine_ls_hydrogen_treatment constr
_refine_ls_matrix_type full
_refine_ls_number_parameters 155
_refine_ls_number_reflns 2406
_refine_ls_number_restraints 0
_refine_ls_restrained_S_all 1.003
_refine_ls_R_factor_all 0.1147
_refine_ls_R_factor_gt 0.0366
_refine_ls_shift/su_max 0.001
_refine_ls_shift/su_mean 0.000
_refine_ls_structure_factor_coef Fsqd
_refine_ls_weighting_details 'calc w=1/[\s^2^(Fo^2^)+(0.0681P)^2^+0.6169P] where P=(Fo^2^+2Fc^2^)/3'
_refine_ls_weighting_scheme calc
_refine_ls_wR_factor_gt 0.1040
_refine_ls_wR_factor_ref 0.1324
_reflns_number_gt 1273
_reflns_number_total 2406
_reflns_threshold_expression I>2\s(I)
_cod_data_source_file hb5280.cif
_cod_data_source_block I
_cod_original_cell_volume 1932.8(17)
_cod_database_code 2224971
_cod_database_fobs_code 2224971

loop_
_symmetry_equiv_pos_as_xyz
'x, y, z'
'-x+1/2, -y+1/2, z+1/2'
'-x, y, -z+1/2'
'x+1/2, -y+1/2, -z'
'-x, -y, -z'
'x-1/2, y-1/2, -z-1/2'
'x, -y, z-1/2'
'-x-1/2, y-1/2, z'

loop_
_atom_site_type_symbol
_atom_site_label
_atom_site_fract_x
_atom_site_fract_y
_atom_site_fract_z
_atom_site_U_iso_or_equiv
_atom_site_adp_type
_atom_site_calc_flag
_atom_site_refinement_flags
_atom_site_occupancy
_atom_site_disorder_assembly
_atom_site_disorder_group
Na Na1 0.95606(3) -0.10192(7) 0.92650(12) 0.0318(2) Uani d . 1 . .
O O2 0.96094(6) 0.14635(16) 1.0752(2) 0.0389(4) Uani d . 1 . .
O O11 0.75046(8) 0.2906(2) 0.8738(4) 0.0747(7) Uani d . 1 . .
O O1 0.93442(7) 0.10334(16) 0.7707(3) 0.0482(5) Uani d . 1 . .
N N1 0.77183(7) 0.3679(2) 0.9765(4) 0.0427(5) Uani d . 1 . .
C C1 0.90187(7) 0.28318(18) 0.9385(3) 0.0246(4) Uani d . 1 . .
C C7 0.93555(7) 0.16846(18) 0.9265(3) 0.0268(4) Uani d . 1 . .
C C5 0.89172(7) 0.50978(19) 0.9440(3) 0.0273(4) Uani d . 1 . .
C C3 0.82465(7) 0.3756(2) 0.9576(3) 0.0294(5) Uani d . 1 . .
C C2 0.85223(7) 0.26469(19) 0.9491(3) 0.0283(5) Uani d . 1 . .
C C4 0.84279(7) 0.4982(2) 0.9550(3) 0.0287(4) Uani d . 1 . .
H H4 0.8228 0.5695 0.9604 0.034 Uiso calc R 1 . .
C C6 0.92178(8) 0.40496(18) 0.9386(3) 0.0273(4) Uani d . 1 . .
H H6 0.9549 0.4157 0.9350 0.033 Uiso calc R 1 . .
C C8 0.83187(9) 0.1325(2) 0.9644(5) 0.0479(7) Uani d . 1 . .
H H8A 0.8039 0.1339 1.0489 0.072 Uiso calc R 1 . .
H H8B 0.8555 0.0762 1.0214 0.072 Uiso calc R 1 . .
H H8C 0.8232 0.1027 0.8326 0.072 Uiso calc R 1 . .
O O12 0.75280(7) 0.4416(2) 1.0929(3) 0.0605(6) Uani d . 1 . .
N N2 0.91229(7) 0.63855(17) 0.9404(3) 0.0328(4) Uani d . 1 . .
O O21 0.88557(7) 0.72989(15) 0.9215(3) 0.0461(5) Uani d . 1 . .
O O22 0.95584(7) 0.64912(16) 0.9575(3) 0.0537(5) Uani d . 1 . .

loop_
_atom_site_aniso_label
_atom_site_aniso_U_11
_atom_site_aniso_U_22
_atom_site_aniso_U_33
_atom_site_aniso_U_12
_atom_site_aniso_U_13
_atom_site_aniso_U_23
Na1 0.0349(5) 0.0263(4) 0.0341(5) -0.0013(3) 0.0000(4) 0.0016(3)
O2 0.0341(9) 0.0433(9) 0.0392(9) 0.0091(7) -0.0041(7) 0.0086(7)
O11 0.0389(9) 0.0753(15) 0.1098(19) -0.0043(11) -0.0178(13) -0.0198(15)
O1 0.0640(12) 0.0410(9) 0.0396(10) 0.0191(9) 0.0004(9) -0.0092(8)
N1 0.0259(9) 0.0409(10) 0.0614(14) 0.0058(8) -0.0002(10) 0.0064(11)
C1 0.0269(9) 0.0237(8) 0.0233(10) 0.0025(7) -0.0026(9) 0.0012(8)
C7 0.0245(9) 0.0250(9) 0.0309(11) 0.0025(8) 0.0038(9) 0.0057(9)
C5 0.0373(11) 0.0244(9) 0.0204(9) -0.0007(8) -0.0007(9) 0.0008(8)
C3 0.0257(10) 0.0349(11) 0.0276(10) 0.0022(8) -0.0011(8) -0.0009(9)
C2 0.0275(10) 0.0283(10) 0.0292(11) -0.0004(8) -0.0018(9) 0.0014(9)
C4 0.0332(9) 0.0294(9) 0.0235(10) 0.0085(9) 0.0002(9) 0.0016(8)
C6 0.0291(10) 0.0279(9) 0.0247(10) -0.0015(8) -0.0004(8) 0.0018(9)
C8 0.0372(12) 0.0314(11) 0.0751(19) -0.0062(10) 0.0010(14) 0.0028(12)
O12 0.0391(9) 0.0542(11) 0.0881(15) 0.0131(9) 0.0199(11) 0.0039(12)
N2 0.0467(11) 0.0250(8) 0.0266(9) -0.0013(8) 0.0019(9) 0.0017(7)
O21 0.0611(12) 0.0252(7) 0.0518(11) 0.0044(7) -0.0022(10) 0.0003(7)
O22 0.0440(10) 0.0352(9) 0.0819(14) -0.0116(8) 0.0011(10) 0.0017(9)

loop_
_atom_type_symbol
_atom_type_description
_atom_type_scat_dispersion_real
_atom_type_scat_dispersion_imag
_atom_type_scat_source
C C 0.0033 0.0016 'International Tables Vol C Tables 4.2.6.8 and 6.1.1.4'
H H 0.0000 0.0000 'International Tables Vol C Tables 4.2.6.8 and 6.1.1.4'
N N 0.0061 0.0033 'International Tables Vol C Tables 4.2.6.8 and 6.1.1.4'
O O 0.0106 0.0060 'International Tables Vol C Tables 4.2.6.8 and 6.1.1.4'
Na Na 0.0362 0.0249 'International Tables Vol C Tables 4.2.6.8 and 6.1.1.4'

loop_
_geom_angle_atom_site_label_1
_geom_angle_atom_site_label_2
_geom_angle_atom_site_label_3
_geom_angle_site_symmetry_1
_geom_angle_site_symmetry_3
_geom_angle
_geom_angle_publ_flag
O2 Na1 O1 5_757 7_556 104.67(7) ?
O2 Na1 O2 5_757 7 84.31(7) ?
O1 Na1 O2 7_556 7 163.77(7) ?
O2 Na1 O1 5_757 . 114.23(7) ?
O1 Na1 O1 7_556 . 110.50(7) ?
O2 Na1 O1 7 . 76.81(7) ?
O2 Na1 O22 5_757 1_545 78.83(6) ?
O1 Na1 O22 7_556 1_545 85.23(7) ?
O2 Na1 O22 7 1_545 83.28(7) ?
O1 Na1 O22 . 1_545 154.57(7) ?
O2 Na1 O21 5_757 1_545 126.78(6) ?
O1 Na1 O21 7_556 1_545 79.53(6) ?
O2 Na1 O21 7 1_545 84.27(6) ?
O1 Na1 O21 . 1_545 113.24(7) ?
O22 Na1 O21 1_545 1_545 48.26(6) ?
O2 Na1 O2 5_757 . 97.91(6) ?
O1 Na1 O2 7_556 . 71.01(6) ?
O2 Na1 O2 7 . 121.81(6) ?
O1 Na1 O2 . . 49.20(6) ?
O22 Na1 O2 1_545 . 154.51(7) ?
O21 Na1 O2 1_545 . 131.58(6) ?
C7 O2 Na1 . 5_757 126.39(14) ?
C7 O2 Na1 . 7_556 141.83(14) ?
Na1 O2 Na1 5_757 7_556 91.28(6) ?
C7 O2 Na1 . . 82.10(12) ?
Na1 O2 Na1 5_757 . 82.09(6) ?
Na1 O2 Na1 7_556 . 99.40(6) ?
C7 O1 Na1 . 7 143.56(16) ?
C7 O1 Na1 . . 97.00(14) ?
Na1 O1 Na1 7 . 109.83(7) ?
O12 N1 O11 . . 124.5(2) ?
O12 N1 C3 . . 117.0(2) ?
O11 N1 C3 . . 118.5(2) ?
C6 C1 C2 . . 121.45(18) ?
C6 C1 C7 . . 118.39(18) ?
C2 C1 C7 . . 120.16(17) ?
O2 C7 O1 . . 125.38(19) ?
O2 C7 C1 . . 117.19(18) ?
O1 C7 C1 . . 117.40(18) ?
C4 C5 C6 . . 122.34(19) ?
C4 C5 N2 . . 118.12(18) ?
C6 C5 N2 . . 119.53(19) ?
C4 C3 C2 . . 124.91(19) ?
C4 C3 N1 . . 114.59(18) ?
C2 C3 N1 . . 120.47(19) ?
C3 C2 C1 . . 115.62(18) ?
C3 C2 C8 . . 123.86(19) ?
C1 C2 C8 . . 120.38(18) ?
C5 C4 C3 . . 116.57(19) ?
C5 C4 H4 . . 121.7 ?
C3 C4 H4 . . 121.7 ?
C5 C6 C1 . . 119.07(19) ?
C5 C6 H6 . . 120.5 ?
C1 C6 H6 . . 120.5 ?
C2 C8 H8A . . 109.5 ?
C2 C8 H8B . . 109.5 ?
H8A C8 H8B . . 109.5 ?
C2 C8 H8C . . 109.5 ?
H8A C8 H8C . . 109.5 ?
H8B C8 H8C . . 109.5 ?
O21 N2 O22 . . 123.02(18) ?
O21 N2 C5 . . 118.96(19) ?
O22 N2 C5 . . 118.02(17) ?
N2 O21 Na1 . 1_565 93.83(13) ?
N2 O22 Na1 . 1_565 94.88(13) ?

loop_
_geom_bond_atom_site_label_1
_geom_bond_atom_site_label_2
_geom_bond_site_symmetry_2
_geom_bond_distance
_geom_bond_publ_flag
Na1 O1 . 2.4567(19) y
Na1 O2 . 2.780(2) y
Na1 O2 5_757 2.3571(17) y
Na1 O1 7_556 2.364(3) y
Na1 O2 7 2.383(3) y
Na1 O22 1_545 2.6102(19) y
Na1 O21 1_545 2.635(2) y
Na1 Na1 5_757 3.3881(17) ?
Na1 Na1 3_756 3.389(2) ?
Na1 Na1 7 3.946(3) ?
O2 C7 . 1.237(3) ?
O2 Na1 5_757 2.3571(17) ?
O2 Na1 7_556 2.383(3) ?
O11 N1 . 1.213(3) ?
O1 C7 . 1.239(3) ?
O1 Na1 7 2.364(3) ?
N1 O12 . 1.212(3) ?
N1 C3 . 1.478(3) ?
C1 C6 . 1.388(3) ?
C1 C2 . 1.397(3) ?
C1 C7 . 1.524(3) ?
C5 C4 . 1.370(3) ?
C5 C6 . 1.379(3) ?
C5 N2 . 1.463(3) ?
C3 C4 . 1.377(3) ?
C3 C2 . 1.392(3) ?
C2 C8 . 1.497(3) ?
C4 H4 . 0.9300 ?
C6 H6 . 0.9300 ?
C8 H8A . 0.9600 ?
C8 H8B . 0.9600 ?
C8 H8C . 0.9600 ?
N2 O21 . 1.217(2) ?
N2 O22 . 1.223(2) ?
N2 Na1 1_565 2.975(2) ?
O21 Na1 1_565 2.635(2) ?
O22 Na1 1_565 2.6102(19) ?
